data_7128874
loop_
_publ_author_name
'Tsuchiya, Motoki'
'Maeda, Hazuki'
'Inoue, Ryo'
'Morisaki, Yasuhiro'

_publ_section_title
;
 Construction of helical structures with planar chiral
 [2.2]paracyclophane: fusing helical and planar chiralities.
;
_journal_issue 73
_journal_name_full 'Chemical communications (Cambridge, England)'
_journal_page_first 9256
_journal_page_last 9259
_journal_paper_doi 10.1039/d1cc03320d
_journal_volume 57
_journal_year 2021
_chemical_formula_moiety 'C40 H32'
_chemical_formula_sum 'C40 H32'
_chemical_formula_weight 512.65
_space_group_crystal_system orthorhombic
_space_group_IT_number 19
_space_group_name_Hall 'P 2ac 2ab'
_space_group_name_H-M_alt 'P 21 21 21'
_atom_sites_solution_hydrogens geom
_atom_sites_solution_primary dual
_audit_creation_date 2021-05-31
_audit_creation_method
;
Olex2 1.2
(compiled 2018.05.29 svn.r3508 for OlexSys, GUI svn.r5506)
;
_audit_update_record
;
2021-06-01 deposited with the CCDC.	2021-08-16 downloaded from the CCDC.
;
_cell_angle_alpha 90
_cell_angle_beta 90
_cell_angle_gamma 90
_cell_formula_units_Z 8
_cell_length_a 8.3890(2)
_cell_length_b 21.6023(6)
_cell_length_c 30.9026(8)
_cell_measurement_reflns_used 27724
_cell_measurement_temperature 150
_cell_measurement_theta_max 30.3720
_cell_measurement_theta_min 2.2920
_cell_volume 5600.2(3)
_computing_cell_refinement 'CrysAlisPro 1.171.40.53 (Rigaku OD, 2019)'
_computing_data_collection 'CrysAlisPro 1.171.40.53 (Rigaku OD, 2019)'
_computing_data_reduction 'CrysAlisPro 1.171.40.53 (Rigaku OD, 2019)'
_computing_molecular_graphics 'Olex2 (Dolomanov et al., 2009)'
_computing_publication_material 'Olex2 (Dolomanov et al., 2009)'
_computing_structure_refinement 'ShelXL (Sheldrick, 2015)'
_computing_structure_solution 'ShelXT (Sheldrick, 2015)'
_diffrn_ambient_temperature 150
_diffrn_detector 'CCD plate'
_diffrn_measured_fraction_theta_full 0.999
_diffrn_measured_fraction_theta_max 0.954
_diffrn_measurement_details
;
List of Runs (angles in degrees, time in seconds):

  # Type    Start    End  Width  t~exp~   \w     \q     \k     \f   Frames
#--------------------------------------------------------------------------
  1  \w   -110.00  70.00   0.50   20.00    --  -20.00  45.00   0.00  360
  2  \w   -110.00  70.00   0.50   20.00    --  -20.00  45.00  90.00  360
  3  \w   -110.00  70.00   0.50   20.00    --  -20.00  45.00 180.00  360
  4  \w   -110.00  70.00   0.50   20.00    --  -20.00  45.00 270.00  360
;
_diffrn_measurement_device 'abstract diffractometer'
_diffrn_measurement_device_type 'dtrek-CrysAlisPro-abstract goniometer imported rigaku-d*trek images'
_diffrn_measurement_method '\w scans'
_diffrn_orient_matrix_type 'CrysAlisPro convention (1999,Acta A55,543-557)'
_diffrn_orient_matrix_UB_11 0.0044644000
_diffrn_orient_matrix_UB_12 0.0244221000
_diffrn_orient_matrix_UB_13 -0.0152970000
_diffrn_orient_matrix_UB_21 -0.0096687000
_diffrn_orient_matrix_UB_22 -0.0216179000
_diffrn_orient_matrix_UB_23 -0.0170732000
_diffrn_orient_matrix_UB_31 -0.0838731000
_diffrn_orient_matrix_UB_32 0.0037982000
_diffrn_orient_matrix_UB_33 0.0011576000
_diffrn_radiation_monochromator graphite
_diffrn_radiation_probe x-ray
_diffrn_radiation_type MoK\a
_diffrn_radiation_wavelength 0.71073
_diffrn_reflns_av_R_equivalents 0.0889
_diffrn_reflns_av_unetI/netI 0.0935
_diffrn_reflns_Laue_measured_fraction_full 0.999
_diffrn_reflns_Laue_measured_fraction_max 0.954
_diffrn_reflns_limit_h_max 12
_diffrn_reflns_limit_h_min -11
_diffrn_reflns_limit_k_max 31
_diffrn_reflns_limit_k_min -31
_diffrn_reflns_limit_l_max 44
_diffrn_reflns_limit_l_min -44
_diffrn_reflns_number 109620
_diffrn_reflns_point_group_measured_fraction_full 1.000
_diffrn_reflns_point_group_measured_fraction_max 0.927
_diffrn_reflns_theta_full 25.242
_diffrn_reflns_theta_max 31.216
_diffrn_reflns_theta_min 1.997
_diffrn_source 'fine-focus sealed X-ray tube'
_diffrn_source_type 'Enhance (Mo) X-ray Source'
_exptl_absorpt_coefficient_mu 0.069
_exptl_absorpt_correction_T_max 1.00000
_exptl_absorpt_correction_T_min 0.88086
_exptl_absorpt_correction_type multi-scan
_exptl_absorpt_process_details
;
CrysAlisPro 1.171.40.53 (Rigaku Oxford Diffraction, 2019)
Empirical absorption correction using spherical harmonics,
 implemented in SCALE3 ABSPACK scaling algorithm.
;
_exptl_crystal_colour 'clear light colourless'
_exptl_crystal_colour_lustre clear
_exptl_crystal_colour_modifier light
_exptl_crystal_colour_primary colourless
_exptl_crystal_density_diffrn 1.216
_exptl_crystal_description needle
_exptl_crystal_F_000 2176
_exptl_crystal_size_max 0.4
_exptl_crystal_size_mid 0.1
_exptl_crystal_size_min 0.05
_refine_diff_density_max 0.177
_refine_diff_density_min -0.140
_refine_diff_density_rms 0.036
_refine_ls_abs_structure_details
;
 Flack x determined using 2562 quotients [(I+)-(I-)]/[(I+)+(I-)]
 (Parsons, Flack and Wagner, Acta Cryst. B69 (2013) 249-259).
;
_refine_ls_abs_structure_Flack 1.9(10)
_refine_ls_extinction_method none
_refine_ls_goodness_of_fit_ref 1.000
_refine_ls_hydrogen_treatment constr
_refine_ls_matrix_type full
_refine_ls_number_parameters 721
_refine_ls_number_reflns 16867
_refine_ls_number_restraints 0
_refine_ls_restrained_S_all 1.000
_refine_ls_R_factor_all 0.1630
_refine_ls_R_factor_gt 0.0676
_refine_ls_shift/su_max 0.000
_refine_ls_shift/su_mean 0.000
_refine_ls_structure_factor_coef Fsqd
_refine_ls_weighting_details 'w=1/[\s^2^(Fo^2^)+(0.0402P)^2^+0.6192P] where P=(Fo^2^+2Fc^2^)/3'
_refine_ls_weighting_scheme calc
_refine_ls_wR_factor_gt 0.1009
_refine_ls_wR_factor_ref 0.1250
_reflns_Friedel_coverage 0.768
_reflns_Friedel_fraction_full 1.000
_reflns_Friedel_fraction_max 0.894
_reflns_number_gt 8550
_reflns_number_total 16867
_reflns_threshold_expression 'I > 2\s(I)'
_cod_data_source_file d1cc03320d2.cif
_cod_data_source_block 20210529-t2'
_cod_depositor_comments 'Adding full bibliography for 7128869--7128874.cif.'
_cod_database_code 7128874
_shelx_shelxl_version_number 2018/3
_chemical_oxdiff_formula C40H32
_shelx_space_group_comment
;
The symmetry employed for this shelxl refinement is uniquely defined
by the following loop, which should always be used as a source of
symmetry information in preference to the above space-group names.
They are only intended as comments.
;
_reflns_odcompleteness_completeness 95.36
_reflns_odcompleteness_iscentric 1
_reflns_odcompleteness_theta 31.15
_olex2_refinement_description
;
1. Fixed Uiso
 At 1.2 times of:
  All C(H) groups, All C(H,H) groups
2.a Secondary CH2 refined with riding coordinates:
 C00W(H00A,H00B), C014(H01A,H01B), C018(H01C,H01D), C01F(H01N,H01P), C01K(H01F,
 H01H), C01P(H01V,H01X), C01X(H0AA,H), C01Y(H1AA,HA)
2.b Aromatic/amide H refined with riding coordinates:
 C005(H005), C007(H007), C008(H008), C009(H009), C00A(H00C), C00D(H00D),
 C00F(H00F), C00H(H00H), C00J(H00J), C00L(H00L), C00Q(H00Q), C00S(H00S),
 C00U(H00U), C00X(H00X), C00Y(H00Y), C00Z(H00Z), C010(H010), C011(H011),
 C012(H012), C015(H015), C019(H019), C01A(H01J), C01C(H01K), C01D(H01M),
 C01E(H01E), C01G(H01G), C01H(H01R), C01I(H01I), C01L(H01L), C01N(H01T),
 C01O(H01O), C01Q(H01Q), C01R(H01Y), C01S(H01S), C01T(H01Z), C01U(H01U),
 C01V(H01), C01W(H01W), C01Z(H2AA), C020(H020), C021(H021), C022(H022),
 C023(H023), C024(H024), C025(H025), C026(H026), C027(H027), C028(H028)
;
_olex2_exptl_crystal_mounting_method fiber
_olex2_submission_original_sample_id 20210531-T2'-Sp
_olex2_submission_special_instructions 'No special instructions were received'
_oxdiff_exptl_absorpt_empirical_details
;
Empirical correction (ABSPACK) includes:
- Absorption correction using spherical harmonics
- Frame scaling
;
_oxdiff_exptl_absorpt_empirical_full_max 1.368
_oxdiff_exptl_absorpt_empirical_full_min 0.808

loop_
_space_group_symop_operation_xyz
'x, y, z'
'-x+1/2, -y, z+1/2'
'-x, y+1/2, -z+1/2'
'x+1/2, -y+1/2, -z'

loop_
_atom_site_label
_atom_site_type_symbol
_atom_site_fract_x
_atom_site_fract_y
_atom_site_fract_z
_atom_site_U_iso_or_equiv
_atom_site_adp_type
_atom_site_occupancy
_atom_site_site_symmetry_order
_atom_site_calc_flag
_atom_site_refinement_flags_posn
_atom_site_refinement_flags_adp
_atom_site_refinement_flags_occupancy
_atom_site_disorder_assembly
_atom_site_disorder_group
C001 C -1.2293(4) -0.46881(15) -0.27445(10) 0.0432(8) Uani 1 1 d . . . . .
C002 C -0.2523(4) -0.12131(14) -0.60148(9) 0.0407(7) Uani 1 1 d . . . . .
C003 C -0.5238(3) -0.67386(14) -0.40798(9) 0.0385(7) Uani 1 1 d . . . . .
C004 C -0.6772(4) -0.93044(15) -0.44984(10) 0.0440(8) Uani 1 1 d . . . . .
C005 C -0.5530(3) -0.73561(14) -0.41646(9) 0.0390(7) Uani 1 1 d . . . . .
H005 H -0.489569 -0.755927 -0.436644 0.047 Uiso 1 1 calc R . . . .
C006 C -0.1889(4) -0.14572(15) -0.51314(10) 0.0429(8) Uani 1 1 d . . . . .
C007 C -0.3342(4) -0.16898(15) -0.57902(10) 0.0463(8) Uani 1 1 d . . . . .
H007 H -0.410025 -0.192549 -0.593544 0.056 Uiso 1 1 calc R . . . .
C008 C -1.1369(4) -0.48834(16) -0.31099(10) 0.0464(8) Uani 1 1 d . . . . .
H008 H -1.069188 -0.460041 -0.324276 0.056 Uiso 1 1 calc R . . . .
C009 C -0.7732(4) -0.68754(16) -0.48822(9) 0.0449(8) Uani 1 1 d . . . . .
H009 H -0.721143 -0.701552 -0.512919 0.054 Uiso 1 1 calc R . . . .
C00A C -0.0537(4) -0.18553(15) -0.37586(10) 0.0453(8) Uani 1 1 d . . . . .
H00C H 0.003699 -0.155071 -0.390342 0.054 Uiso 1 1 calc R . . . .
C00B C -0.7725(4) -0.73721(15) -0.36616(9) 0.0413(8) Uani 1 1 d . . . . .
C00C C -0.2661(4) -0.26045(14) -0.37512(9) 0.0424(8) Uani 1 1 d . . . . .
C00D C -0.1094(4) -0.09957(15) -0.53476(10) 0.0473(8) Uani 1 1 d . . . . .
H00D H -0.034724 -0.076100 -0.519750 0.057 Uiso 1 1 calc R . . . .
C00E C -0.1783(4) -0.21521(14) -0.39764(10) 0.0426(8) Uani 1 1 d . . . . .
C00F C -0.7208(4) -0.67998(15) -0.35169(9) 0.0438(8) Uani 1 1 d . . . . .
H00F H -0.770443 -0.662084 -0.327860 0.053 Uiso 1 1 calc R . . . .
C00G C -0.7318(4) -0.63097(15) -0.47029(9) 0.0412(8) Uani 1 1 d . . . . .
C00H C -0.2268(4) -0.19664(14) -0.44124(10) 0.0454(8) Uani 1 1 d . . . . .
H00H H -0.322558 -0.212923 -0.451273 0.055 Uiso 1 1 calc R . . . .
C00I C -0.0121(4) -0.19968(16) -0.33350(10) 0.0466(8) Uani 1 1 d . . . . .
C00J C -0.8359(4) -0.60567(15) -0.44018(9) 0.0426(8) Uani 1 1 d . . . . .
H00J H -0.823656 -0.564478 -0.432087 0.051 Uiso 1 1 calc R . . . .
C00K C -0.7010(4) -1.05885(15) -0.46657(11) 0.0476(8) Uani 1 1 d . . . . .
C00L C -0.5973(4) -0.64870(15) -0.37174(9) 0.0437(8) Uani 1 1 d . . . . .
H00L H -0.563416 -0.610743 -0.360929 0.052 Uiso 1 1 calc R . . . .
C00M C -0.1367(4) -0.08630(14) -0.57898(10) 0.0412(7) Uani 1 1 d . . . . .
C00N C -0.6749(4) -0.76884(14) -0.39578(9) 0.0405(7) Uani 1 1 d . . . . .
C00O C -1.3283(4) -0.51337(15) -0.25452(10) 0.0445(8) Uani 1 1 d . . . . .
C00P C -0.6718(4) -0.30646(15) -0.21258(10) 0.0462(8) Uani 1 1 d . . . . .
C00Q C -0.3036(4) -0.18070(15) -0.53656(10) 0.0476(8) Uani 1 1 d . . . . .
H00Q H -0.358863 -0.212224 -0.522583 0.057 Uiso 1 1 calc R . . . .
C00R C -0.9738(3) -0.70289(16) -0.43333(9) 0.0422(8) Uani 1 1 d . . . . .
C00S C -0.7070(4) -0.83393(15) -0.40644(10) 0.0462(8) Uani 1 1 d . . . . .
H00S H -0.764247 -0.856580 -0.386099 0.055 Uiso 1 1 calc R . . . .
C00T C -1.1453(4) -0.54732(15) -0.32693(9) 0.0402(7) Uani 1 1 d . . . . .
C00U C -0.2013(4) -0.28277(14) -0.33664(10) 0.0475(8) Uani 1 1 d . . . . .
H00U H -0.243622 -0.318492 -0.324397 0.057 Uiso 1 1 calc R . . . .
C00V C -0.9591(3) -0.64071(15) -0.42165(9) 0.0420(8) Uani 1 1 d . . . . .
C00W C -0.9444(4) -0.75662(16) -0.35945(9) 0.0490(8) Uani 1 1 d . . . . .
H00A H -0.992347 -0.730805 -0.337311 0.059 Uiso 1 1 calc R . . . .
H00B H -0.947603 -0.799177 -0.349468 0.059 Uiso 1 1 calc R . . . .
C00X C -0.6631(4) -0.86383(15) -0.44197(10) 0.0464(8) Uani 1 1 d . . . . .
H00X H -0.619097 -0.840151 -0.464080 0.056 Uiso 1 1 calc R . . . .
C00Y C -0.8910(4) -0.72311(16) -0.46962(9) 0.0456(8) Uani 1 1 d . . . . .
H00Y H -0.915636 -0.761423 -0.481601 0.055 Uiso 1 1 calc R . . . .
C00Z C -0.2775(4) -0.10934(15) -0.64556(10) 0.0490(8) Uani 1 1 d . . . . .
H00Z H -0.355281 -0.131472 -0.660426 0.059 Uiso 1 1 calc R . . . .
C010 C -0.1496(4) -0.15915(15) -0.46808(10) 0.0484(8) Uani 1 1 d . . . . .
H010 H -0.060424 -0.139190 -0.456912 0.058 Uiso 1 1 calc R . . . .
C011 C -0.6619(4) -0.95271(15) -0.49107(11) 0.0456(8) Uani 1 1 d . . . . .
H011 H -0.642129 -0.925003 -0.513477 0.055 Uiso 1 1 calc R . . . .
C012 C -0.7019(4) -0.97419(16) -0.41604(11) 0.0522(9) Uani 1 1 d . . . . .
H012 H -0.710992 -0.960235 -0.387677 0.063 Uiso 1 1 calc R . . . .
C013 C -0.8397(4) -0.40491(16) -0.17258(11) 0.0511(9) Uani 1 1 d . . . . .
C014 C -1.0431(4) -0.75067(16) -0.40258(10) 0.0485(8) Uani 1 1 d . . . . .
H01A H -1.045804 -0.790589 -0.416932 0.058 Uiso 1 1 calc R . . . .
H01B H -1.151902 -0.739243 -0.395575 0.058 Uiso 1 1 calc R . . . .
C015 C -0.5569(4) -0.24765(16) -0.27508(10) 0.0504(8) Uani 1 1 d . . . . .
H015 H -0.608310 -0.274460 -0.294039 0.061 Uiso 1 1 calc R . . . .
C016 C -0.6752(4) -1.01675(15) -0.50077(10) 0.0439(8) Uani 1 1 d . . . . .
C017 C -0.4601(4) -0.19829(16) -0.29442(10) 0.0474(8) Uani 1 1 d . . . . .
C018 C -0.4441(4) -0.63373(14) -0.44128(10) 0.0435(8) Uani 1 1 d . . . . .
H01C H -0.365711 -0.658201 -0.456786 0.052 Uiso 1 1 calc R . . . .
H01D H -0.388090 -0.600425 -0.426715 0.052 Uiso 1 1 calc R . . . .
C019 C -0.0488(4) -0.04156(14) -0.60197(11) 0.0491(8) Uani 1 1 d . . . . .
H019 H 0.027769 -0.018245 -0.587532 0.059 Uiso 1 1 calc R . . . .
C01A C -0.1901(4) -0.06583(16) -0.66703(11) 0.0541(9) Uani 1 1 d . . . . .
H01J H -0.207810 -0.058762 -0.696330 0.065 Uiso 1 1 calc R . . . .
C01B C -0.4819(4) -0.17971(15) -0.33768(11) 0.0471(8) Uani 1 1 d . . . . .
C01C C -0.4048(4) -0.12611(16) -0.35149(11) 0.0527(9) Uani 1 1 d . . . . .
H01K H -0.436269 -0.107442 -0.377230 0.063 Uiso 1 1 calc R . . . .
C01D C -0.6579(4) -0.31749(16) -0.16899(10) 0.0492(9) Uani 1 1 d . . . . .
H01M H -0.593579 -0.291515 -0.152519 0.059 Uiso 1 1 calc R . . . .
C01E C -1.3365(4) -0.57330(16) -0.27138(11) 0.0516(9) Uani 1 1 d . . . . .
H01E H -1.402859 -0.602352 -0.258402 0.062 Uiso 1 1 calc R . . . .
C01F C -0.4390(4) -0.27561(15) -0.38453(10) 0.0472(8) Uani 1 1 d . . . . .
H01N H -0.468910 -0.312526 -0.368611 0.057 Uiso 1 1 calc R . . . .
H01P H -0.450902 -0.284393 -0.415138 0.057 Uiso 1 1 calc R . . . .
C01G C -0.7126(4) -1.03582(16) -0.42424(11) 0.0535(9) Uani 1 1 d . . . . .
H01G H -0.727893 -1.063219 -0.401404 0.064 Uiso 1 1 calc R . . . .
C01H C -0.0762(4) -0.25347(16) -0.31618(10) 0.0502(9) Uani 1 1 d . . . . .
H01R H -0.034739 -0.269793 -0.290714 0.060 Uiso 1 1 calc R . . . .
C01I C -1.0587(4) -0.61729(17) -0.38602(10) 0.0484(8) Uani 1 1 d . . . . .
H01I H -1.143976 -0.642427 -0.378202 0.058 Uiso 1 1 calc R . . . .
C01J C -0.7377(4) -0.36690(16) -0.14820(11) 0.0479(8) Uani 1 1 d . . . . .
C01K C -0.5659(4) -0.60491(15) -0.47503(10) 0.0472(8) Uani 1 1 d . . . . .
H01F H -0.569710 -0.560393 -0.471041 0.057 Uiso 1 1 calc R . . . .
H01H H -0.527803 -0.612949 -0.504129 0.057 Uiso 1 1 calc R . . . .
C01L C -1.0439(4) -0.56557(16) -0.36363(10) 0.0474(8) Uani 1 1 d . . . . .
H01L H -0.962973 -0.538517 -0.371695 0.057 Uiso 1 1 calc R . . . .
C01M C -0.2321(4) -0.12785(17) -0.28924(11) 0.0528(9) Uani 1 1 d . . . . .
C01N C -0.5780(4) -0.25767(16) -0.23301(11) 0.0507(9) Uani 1 1 d . . . . .
H01T H -0.526910 -0.230301 -0.214384 0.061 Uiso 1 1 calc R . . . .
C01O C -0.7132(4) -1.12263(16) -0.47655(13) 0.0575(9) Uani 1 1 d . . . . .
H01O H -0.729934 -1.151122 -0.454457 0.069 Uiso 1 1 calc R . . . .
C01P C -0.5541(4) -0.22122(16) -0.37174(10) 0.0512(9) Uani 1 1 d . . . . .
H01V H -0.578290 -0.196876 -0.397282 0.061 Uiso 1 1 calc R . . . .
H01X H -0.653265 -0.238308 -0.360899 0.061 Uiso 1 1 calc R . . . .
C01Q C -1.2225(4) -0.40879(17) -0.25746(11) 0.0565(9) Uani 1 1 d . . . . .
H01Q H -1.157783 -0.379288 -0.270545 0.068 Uiso 1 1 calc R . . . .
C01R C -0.0739(5) -0.03186(15) -0.64490(11) 0.0547(9) Uani 1 1 d . . . . .
H01Y H -0.013482 -0.002524 -0.659623 0.066 Uiso 1 1 calc R . . . .
C01S C -1.2491(4) -0.58956(16) -0.30637(10) 0.0479(8) Uani 1 1 d . . . . .
H01S H -1.257552 -0.629618 -0.317157 0.057 Uiso 1 1 calc R . . . .
C01T C -0.3306(4) -0.17233(16) -0.27187(11) 0.0526(9) Uani 1 1 d . . . . .
H01Z H -0.310590 -0.185906 -0.243829 0.063 Uiso 1 1 calc R . . . .
C01U C -0.6630(4) -1.03931(17) -0.54319(11) 0.0575(9) Uani 1 1 d . . . . .
H01U H -0.644347 -1.011836 -0.565808 0.069 Uiso 1 1 calc R . . . .
C01V C -0.7733(4) -0.34557(17) -0.23665(11) 0.0576(10) Uani 1 1 d . . . . .
H01 H -0.785597 -0.339040 -0.266213 0.069 Uiso 1 1 calc R . . . .
C01W C -1.4173(4) -0.49526(19) -0.21719(11) 0.0612(10) Uani 1 1 d . . . . .
H01W H -1.482955 -0.523742 -0.203344 0.073 Uiso 1 1 calc R . . . .
C01X C -0.0620(4) -0.12006(17) -0.27349(11) 0.0597(9) Uani 1 1 d . . . . .
H0AA H -0.052433 -0.137977 -0.244823 0.072 Uiso 1 1 calc R . . . .
H H -0.037964 -0.076264 -0.271237 0.072 Uiso 1 1 calc R . . . .
C01Y C 0.0631(4) -0.15167(17) -0.30452(11) 0.0581(9) Uani 1 1 d . . . . .
H1AA H 0.113100 -0.120141 -0.322278 0.070 Uiso 1 1 calc R . . . .
HA H 0.145654 -0.171103 -0.287240 0.070 Uiso 1 1 calc R . . . .
C01Z C -0.2817(4) -0.10002(16) -0.32746(12) 0.0573(9) Uani 1 1 d . . . . .
H2AA H -0.232620 -0.063910 -0.337000 0.069 Uiso 1 1 calc R . . . .
C020 C -0.8537(4) -0.39287(18) -0.21709(13) 0.0631(10) Uani 1 1 d . . . . .
H020 H -0.919687 -0.417919 -0.233756 0.076 Uiso 1 1 calc R . . . .
C021 C -1.4061(5) -0.4362(2) -0.20185(12) 0.0658(11) Uani 1 1 d . . . . .
H021 H -1.463991 -0.424610 -0.177497 0.079 Uiso 1 1 calc R . . . .
C022 C -1.3092(4) -0.39332(18) -0.22222(13) 0.0649(10) Uani 1 1 d . . . . .
H022 H -1.303608 -0.353165 -0.211481 0.078 Uiso 1 1 calc R . . . .
C023 C -0.6780(5) -1.10085(18) -0.55174(13) 0.0666(11) Uani 1 1 d . . . . .
H023 H -0.673098 -1.115130 -0.580102 0.080 Uiso 1 1 calc R . . . .
C024 C -0.7155(4) -0.38067(18) -0.10405(12) 0.0593(10) Uani 1 1 d . . . . .
H024 H -0.647818 -0.356084 -0.087542 0.071 Uiso 1 1 calc R . . . .
C025 C -0.9224(4) -0.45357(18) -0.15186(15) 0.0672(11) Uani 1 1 d . . . . .
H025 H -0.994291 -0.477518 -0.167491 0.081 Uiso 1 1 calc R . . . .
C026 C -0.7008(4) -1.14243(17) -0.51770(14) 0.0651(11) Uani 1 1 d . . . . .
H026 H -0.707486 -1.184571 -0.523579 0.078 Uiso 1 1 calc R . . . .
C027 C -0.7913(5) -0.42926(19) -0.08516(13) 0.0686(11) Uani 1 1 d . . . . .
H027 H -0.772689 -0.438421 -0.056189 0.082 Uiso 1 1 calc R . . . .
C028 C -0.8975(5) -0.46559(19) -0.10930(15) 0.0726(12) Uani 1 1 d . . . . .
H028 H -0.951240 -0.498129 -0.096053 0.087 Uiso 1 1 calc R . . . .

loop_
_atom_site_aniso_label
_atom_site_aniso_U_11
_atom_site_aniso_U_22
_atom_site_aniso_U_33
_atom_site_aniso_U_23
_atom_site_aniso_U_13
_atom_site_aniso_U_12
C001 0.0384(17) 0.049(2) 0.0424(18) 0.0084(16) -0.0059(16) 0.0049(16)
C002 0.0374(17) 0.0435(18) 0.0411(17) -0.0022(15) 0.0031(15) 0.0053(15)
C003 0.0319(16) 0.0448(19) 0.0389(17) -0.0011(15) -0.0108(14) -0.0026(14)
C004 0.0349(17) 0.0466(19) 0.051(2) 0.0008(16) -0.0006(15) -0.0016(15)
C005 0.0333(16) 0.0474(19) 0.0362(16) -0.0013(15) -0.0027(14) 0.0031(15)
C006 0.0432(18) 0.0457(19) 0.0399(18) -0.0044(15) 0.0033(15) -0.0041(16)
C007 0.0405(18) 0.055(2) 0.0429(18) -0.0077(16) -0.0030(16) -0.0015(17)
C008 0.0370(17) 0.057(2) 0.0452(19) 0.0116(17) -0.0021(16) -0.0034(17)
C009 0.0392(18) 0.069(2) 0.0269(15) -0.0012(15) -0.0026(14) -0.0005(18)
C00A 0.0392(17) 0.053(2) 0.0435(18) -0.0061(16) 0.0028(16) -0.0042(16)
C00B 0.0449(18) 0.050(2) 0.0293(15) 0.0041(14) -0.0041(14) -0.0006(16)
C00C 0.0516(19) 0.0409(18) 0.0348(16) -0.0071(14) 0.0009(15) -0.0015(16)
C00D 0.0484(19) 0.0453(19) 0.048(2) -0.0094(16) -0.0015(16) -0.0030(17)
C00E 0.0436(18) 0.0457(19) 0.0387(17) -0.0057(15) 0.0016(15) 0.0028(16)
C00F 0.050(2) 0.056(2) 0.0252(14) -0.0016(15) -0.0063(15) 0.0034(17)
C00G 0.0372(17) 0.056(2) 0.0303(15) 0.0071(15) -0.0050(14) 0.0013(16)
C00H 0.0481(19) 0.0455(19) 0.0427(18) -0.0051(15) 0.0008(16) -0.0067(17)
C00I 0.0366(18) 0.057(2) 0.0461(19) -0.0081(17) -0.0012(15) 0.0047(16)
C00J 0.0420(18) 0.0502(19) 0.0355(16) 0.0014(15) -0.0082(15) 0.0021(16)
C00K 0.0377(18) 0.046(2) 0.059(2) 0.0016(17) -0.0032(17) 0.0037(16)
C00L 0.0441(19) 0.051(2) 0.0361(17) -0.0066(15) -0.0140(15) -0.0044(16)
C00M 0.0441(18) 0.0387(18) 0.0407(18) -0.0056(15) 0.0053(16) 0.0037(15)
C00N 0.0421(18) 0.0433(19) 0.0362(16) 0.0028(14) -0.0077(15) -0.0011(16)
C00O 0.0341(16) 0.052(2) 0.0474(19) 0.0120(17) 0.0012(15) 0.0037(16)
C00P 0.0364(17) 0.053(2) 0.049(2) -0.0146(17) -0.0049(16) 0.0070(17)
C00Q 0.0459(19) 0.051(2) 0.0459(19) -0.0018(16) 0.0064(16) -0.0060(17)
C00R 0.0321(16) 0.059(2) 0.0350(17) 0.0017(16) -0.0061(14) -0.0062(16)
C00S 0.0423(18) 0.047(2) 0.0491(19) 0.0021(16) 0.0015(16) -0.0030(16)
C00T 0.0361(17) 0.048(2) 0.0366(17) 0.0032(15) -0.0008(15) 0.0000(15)
C00U 0.056(2) 0.0417(19) 0.0447(19) -0.0032(15) 0.0032(17) 0.0051(17)
C00V 0.0318(16) 0.061(2) 0.0333(16) 0.0004(16) -0.0054(14) -0.0004(16)
C00W 0.052(2) 0.055(2) 0.0397(17) 0.0024(16) 0.0069(16) -0.0038(18)
C00X 0.0426(18) 0.051(2) 0.0457(19) 0.0022(16) -0.0030(16) -0.0057(17)
C00Y 0.0376(18) 0.064(2) 0.0356(17) -0.0048(16) -0.0113(15) -0.0070(17)
C00Z 0.0429(18) 0.058(2) 0.0462(19) -0.0012(17) -0.0032(16) 0.0059(17)
C010 0.0475(19) 0.054(2) 0.0441(18) -0.0045(17) -0.0010(16) -0.0071(18)
C011 0.0367(18) 0.049(2) 0.051(2) 0.0052(16) 0.0005(16) 0.0007(16)
C012 0.053(2) 0.056(2) 0.048(2) 0.0002(17) -0.0018(17) -0.0007(18)
C013 0.0377(18) 0.056(2) 0.060(2) -0.0142(19) 0.0018(17) 0.0069(18)
C014 0.0411(17) 0.059(2) 0.0453(18) -0.0005(17) -0.0001(16) -0.0078(17)
C015 0.0408(18) 0.063(2) 0.0474(19) -0.0188(18) -0.0076(16) 0.0022(18)
C016 0.0346(17) 0.048(2) 0.0491(19) 0.0001(16) -0.0003(15) 0.0023(15)
C017 0.0383(17) 0.056(2) 0.048(2) -0.0156(17) -0.0035(16) 0.0046(17)
C018 0.0346(16) 0.0471(19) 0.0489(18) -0.0044(16) -0.0023(15) -0.0058(15)
C019 0.057(2) 0.0417(19) 0.048(2) -0.0078(16) 0.0054(18) -0.0046(17)
C01A 0.064(2) 0.056(2) 0.0423(19) 0.0018(17) -0.0017(18) 0.008(2)
C01B 0.0394(18) 0.051(2) 0.051(2) -0.0099(17) -0.0074(16) 0.0098(16)
C01C 0.049(2) 0.049(2) 0.060(2) -0.0081(18) -0.0076(18) 0.0127(18)
C01D 0.0364(18) 0.063(2) 0.048(2) -0.0211(18) -0.0026(16) 0.0016(17)
C01E 0.0400(18) 0.059(2) 0.056(2) 0.0175(19) 0.0036(17) -0.0049(17)
C01F 0.055(2) 0.048(2) 0.0384(17) -0.0022(15) -0.0020(16) -0.0110(17)
C01G 0.054(2) 0.051(2) 0.056(2) 0.0113(18) -0.0008(18) 0.0019(18)
C01H 0.048(2) 0.058(2) 0.0447(18) 0.0021(17) -0.0042(16) 0.0128(19)
C01I 0.0378(17) 0.064(2) 0.0438(19) 0.0063(17) -0.0059(15) 0.0016(18)
C01J 0.0333(17) 0.055(2) 0.056(2) -0.0155(17) 0.0053(16) 0.0051(17)
C01K 0.0409(18) 0.061(2) 0.0395(17) 0.0072(16) 0.0001(15) -0.0047(17)
C01L 0.0412(18) 0.059(2) 0.0420(18) 0.0065(16) -0.0006(16) -0.0017(17)
C01M 0.048(2) 0.057(2) 0.053(2) -0.0248(18) -0.0025(17) -0.0018(19)
C01N 0.0452(19) 0.058(2) 0.049(2) -0.0164(17) -0.0062(16) 0.0038(18)
C01O 0.051(2) 0.048(2) 0.074(3) 0.0023(19) -0.0015(19) 0.0046(18)
C01P 0.049(2) 0.062(2) 0.0429(18) -0.0030(17) -0.0105(16) -0.0009(18)
C01Q 0.055(2) 0.055(2) 0.060(2) 0.0081(18) -0.0017(19) 0.0047(19)
C01R 0.072(2) 0.046(2) 0.046(2) 0.0001(17) 0.014(2) 0.0024(19)
C01S 0.0418(18) 0.053(2) 0.0491(19) 0.0095(16) -0.0002(17) -0.0038(17)
C01T 0.049(2) 0.066(2) 0.0434(18) -0.0184(18) -0.0021(17) 0.0034(19)
C01U 0.058(2) 0.059(2) 0.055(2) -0.0020(18) 0.0104(19) 0.0027(19)
C01V 0.055(2) 0.063(2) 0.055(2) -0.0105(19) -0.0159(19) 0.001(2)
C01W 0.049(2) 0.075(3) 0.059(2) 0.016(2) 0.0119(19) 0.011(2)
C01X 0.053(2) 0.073(2) 0.053(2) -0.0166(19) -0.0056(18) -0.011(2)
C01Y 0.0447(19) 0.080(3) 0.050(2) -0.0069(19) -0.0059(18) -0.004(2)
C01Z 0.054(2) 0.044(2) 0.074(3) -0.0165(19) -0.001(2) 0.0020(18)
C020 0.052(2) 0.061(2) 0.077(3) -0.021(2) -0.018(2) -0.003(2)
C021 0.059(2) 0.080(3) 0.059(2) 0.004(2) 0.014(2) 0.024(2)
C022 0.063(2) 0.065(3) 0.067(3) -0.003(2) -0.001(2) 0.018(2)
C023 0.070(3) 0.058(2) 0.071(3) -0.016(2) 0.010(2) 0.008(2)
C024 0.046(2) 0.076(3) 0.056(2) -0.014(2) 0.0090(18) -0.002(2)
C025 0.050(2) 0.062(3) 0.089(3) -0.018(2) 0.000(2) -0.002(2)
C026 0.064(2) 0.045(2) 0.087(3) -0.007(2) 0.003(2) 0.0073(19)
C027 0.063(2) 0.076(3) 0.066(3) -0.008(2) 0.018(2) 0.003(2)
C028 0.062(3) 0.069(3) 0.086(3) -0.003(2) 0.019(2) -0.004(2)

loop_
_atom_type_symbol
_atom_type_description
_atom_type_scat_dispersion_real
_atom_type_scat_dispersion_imag
_atom_type_scat_source
C C 0.0033 0.0016 'International Tables Vol C Tables 4.2.6.8 and 6.1.1.4'
H H 0.0000 0.0000 'International Tables Vol C Tables 4.2.6.8 and 6.1.1.4'

loop_
_geom_angle_atom_site_label_1
_geom_angle_atom_site_label_2
_geom_angle_atom_site_label_3
_geom_angle
_geom_angle_site_symmetry_1
_geom_angle_site_symmetry_3
_geom_angle_publ_flag
C00O C001 C008 117.4(3) . . ?
C01Q C001 C008 123.1(3) . . ?
C01Q C001 C00O 119.4(3) . . ?
C00M C002 C007 118.7(3) . . ?
C00Z C002 C007 122.4(3) . . ?
C00Z C002 C00M 118.9(3) . . ?
C005 C003 C00L 116.9(3) . . ?
C005 C003 C018 120.4(3) . . ?
C00L C003 C018 121.6(3) . . ?
C011 C004 C00X 119.5(3) . . ?
C011 C004 C012 117.6(3) . . ?
C012 C004 C00X 122.8(3) . . ?
C003 C005 C00N 122.5(3) . . ?
C00D C006 C00Q 117.8(3) . . ?
C00D C006 C010 119.9(3) . . ?
C00Q C006 C010 122.2(3) . . ?
C00Q C007 C002 121.0(3) . . ?
C00T C008 C001 122.0(3) . . ?
C00Y C009 C00G 120.3(3) . . ?
C00I C00A C00E 122.7(3) . . ?
C00F C00B C00N 117.5(3) . . ?
C00F C00B C00W 120.0(3) . . ?
C00N C00B C00W 120.6(3) . . ?
C00E C00C C01F 123.8(3) . . ?
C00U C00C C00E 117.3(3) . . ?
C00U C00C C01F 117.5(3) . . ?
C006 C00D C00M 122.6(3) . . ?
C00A C00E C00C 118.1(3) . . ?
C00A C00E C00H 121.7(3) . . ?
C00C C00E C00H 120.0(3) . . ?
C00L C00F C00B 121.7(3) . . ?
C009 C00G C00J 117.3(3) . . ?
C009 C00G C01K 121.4(3) . . ?
C00J C00G C01K 119.9(3) . . ?
C010 C00H C00E 127.3(3) . . ?
C00A C00I C01Y 120.9(3) . . ?
C01H C00I C00A 116.8(3) . . ?
C01H C00I C01Y 120.6(3) . . ?
C00G C00J C00V 121.6(3) . . ?
C016 C00K C01O 118.4(3) . . ?
C01G C00K C016 118.7(3) . . ?
C01G C00K C01O 122.9(3) . . ?
C00F C00L C003 120.2(3) . . ?
C002 C00M C00D 118.6(3) . . ?
C019 C00M C002 118.6(3) . . ?
C019 C00M C00D 122.8(3) . . ?
C005 C00N C00B 118.2(3) . . ?
C005 C00N C00S 121.4(3) . . ?
C00B C00N C00S 120.3(3) . . ?
C001 C00O C01W 118.2(3) . . ?
C01E C00O C001 119.8(3) . . ?
C01E C00O C01W 121.9(3) . . ?
C01D C00P C01N 120.3(3) . . ?
C01D C00P C01V 117.7(3) . . ?
C01V C00P C01N 122.0(3) . . ?
C007 C00Q C006 121.3(3) . . ?
C00V C00R C014 121.7(3) . . ?
C00Y C00R C00V 117.8(3) . . ?
C00Y C00R C014 118.9(3) . . ?
C00X C00S C00N 126.9(3) . . ?
C008 C00T C01L 119.8(3) . . ?
C008 C00T C01S 118.1(3) . . ?
C01S C00T C01L 122.0(3) . . ?
C01H C00U C00C 122.0(3) . . ?
C00J C00V C01I 122.6(3) . . ?
C00R C00V C00J 118.6(3) . . ?
C00R C00V C01I 118.3(3) . . ?
C00B C00W C014 111.2(2) . . ?
C00S C00X C004 126.4(3) . . ?
C009 C00Y C00R 121.3(3) . . ?
C01A C00Z C002 121.2(3) . . ?
C00H C010 C006 127.4(3) . . ?
C004 C011 C016 122.1(3) . . ?
C01G C012 C004 121.6(3) . . ?
C01J C013 C025 119.4(3) . . ?
C020 C013 C01J 117.9(3) . . ?
C020 C013 C025 122.7(4) . . ?
C00R C014 C00W 112.6(2) . . ?
C01N C015 C017 126.2(3) . . ?
C00K C016 C011 118.8(3) . . ?
C01U C016 C00K 119.2(3) . . ?
C01U C016 C011 122.0(3) . . ?
C01B C017 C015 121.5(3) . . ?
C01T C017 C015 121.0(3) . . ?
C01T C017 C01B 117.2(3) . . ?
C003 C018 C01K 112.9(2) . . ?
C01R C019 C00M 121.1(3) . . ?
C00Z C01A C01R 119.9(3) . . ?
C017 C01B C01P 123.0(3) . . ?
C01C C01B C017 117.9(3) . . ?
C01C C01B C01P 117.8(3) . . ?
C01Z C01C C01B 121.2(3) . . ?
C00P C01D C01J 122.4(3) . . ?
C01S C01E C00O 120.8(3) . . ?
C00C C01F C01P 112.2(2) . . ?
C012 C01G C00K 121.1(3) . . ?
C00U C01H C00I 120.2(3) . . ?
C01L C01I C00V 129.0(3) . . ?
C013 C01J C01D 119.1(3) . . ?
C013 C01J C024 118.4(3) . . ?
C024 C01J C01D 122.5(3) . . ?
C00G C01K C018 112.6(2) . . ?
C01I C01L C00T 125.2(3) . . ?
C01T C01M C01X 121.1(3) . . ?
C01T C01M C01Z 117.0(3) . . ?
C01Z C01M C01X 120.5(3) . . ?
C015 C01N C00P 127.8(3) . . ?
C026 C01O C00K 120.6(4) . . ?
C01B C01P C01F 111.9(3) . . ?
C022 C01Q C001 120.6(4) . . ?
C019 C01R C01A 120.3(3) . . ?
C01E C01S C00T 121.7(3) . . ?
C01M C01T C017 123.3(3) . . ?
C023 C01U C016 120.9(4) . . ?
C020 C01V C00P 120.8(3) . . ?
C021 C01W C00O 120.0(4) . . ?
C01M C01X C01Y 112.5(3) . . ?
C00I C01Y C01X 112.4(3) . . ?
C01M C01Z C01C 120.1(3) . . ?
C01V C020 C013 122.1(3) . . ?
C01W C021 C022 120.6(4) . . ?
C01Q C022 C021 121.2(4) . . ?
C01U C023 C026 119.7(4) . . ?
C027 C024 C01J 121.2(4) . . ?
C028 C025 C013 120.4(4) . . ?
C01O C026 C023 121.2(3) . . ?
C024 C027 C028 120.1(4) . . ?
C025 C028 C027 120.4(4) . . ?

loop_
_geom_bond_atom_site_label_1
_geom_bond_atom_site_label_2
_geom_bond_distance
_geom_bond_site_symmetry_2
_geom_bond_publ_flag
C001 C008 1.433(4) . ?
C001 C00O 1.412(4) . ?
C001 C01Q 1.400(4) . ?
C002 C007 1.419(4) . ?
C002 C00M 1.413(4) . ?
C002 C00Z 1.403(4) . ?
C003 C005 1.381(4) . ?
C003 C00L 1.389(4) . ?
C003 C018 1.503(4) . ?
C004 C00X 1.464(4) . ?
C004 C011 1.368(4) . ?
C004 C012 1.424(4) . ?
C005 C00N 1.403(4) . ?
C006 C00D 1.373(4) . ?
C006 C00Q 1.422(4) . ?
C006 C010 1.460(4) . ?
C007 C00Q 1.361(4) . ?
C008 C00T 1.368(4) . ?
C009 C00G 1.386(4) . ?
C009 C00Y 1.377(4) . ?
C00A C00E 1.399(4) . ?
C00A C00I 1.389(4) . ?
C00B C00F 1.384(4) . ?
C00B C00N 1.405(4) . ?
C00B C00W 1.516(4) . ?
C00C C00E 1.408(4) . ?
C00C C00U 1.393(4) . ?
C00C C01F 1.515(4) . ?
C00D C00M 1.415(4) . ?
C00E C00H 1.464(4) . ?
C00F C00L 1.383(4) . ?
C00G C00J 1.388(4) . ?
C00G C01K 1.509(4) . ?
C00H C010 1.328(4) . ?
C00I C01H 1.388(4) . ?
C00I C01Y 1.508(4) . ?
C00J C00V 1.403(4) . ?
C00K C016 1.411(4) . ?
C00K C01G 1.403(4) . ?
C00K C01O 1.416(5) . ?
C00M C019 1.408(4) . ?
C00N C00S 1.469(4) . ?
C00O C01E 1.397(4) . ?
C00O C01W 1.429(5) . ?
C00P C01D 1.373(4) . ?
C00P C01N 1.459(5) . ?
C00P C01V 1.411(4) . ?
C00R C00V 1.396(4) . ?
C00R C00Y 1.390(4) . ?
C00R C014 1.519(4) . ?
C00S C00X 1.326(4) . ?
C00T C01L 1.471(4) . ?
C00T C01S 1.412(4) . ?
C00U C01H 1.379(4) . ?
C00V C01I 1.472(4) . ?
C00W C014 1.574(4) . ?
C00Z C01A 1.364(4) . ?
C011 C016 1.420(4) . ?
C012 C01G 1.358(4) . ?
C013 C01J 1.405(4) . ?
C013 C020 1.405(5) . ?
C013 C025 1.413(5) . ?
C015 C017 1.467(5) . ?
C015 C01N 1.330(4) . ?
C016 C01U 1.402(4) . ?
C017 C01B 1.408(4) . ?
C017 C01T 1.407(4) . ?
C018 C01K 1.587(4) . ?
C019 C01R 1.360(4) . ?
C01A C01R 1.399(5) . ?
C01B C01C 1.393(4) . ?
C01B C01P 1.510(4) . ?
C01C C01Z 1.391(5) . ?
C01D C01J 1.414(5) . ?
C01E C01S 1.353(4) . ?
C01F C01P 1.571(4) . ?
C01I C01L 1.320(4) . ?
C01J C024 1.409(5) . ?
C01M C01T 1.377(5) . ?
C01M C01X 1.516(5) . ?
C01M C01Z 1.389(5) . ?
C01O C026 1.346(5) . ?
C01Q C022 1.351(5) . ?
C01U C023 1.361(5) . ?
C01V C020 1.365(5) . ?
C01W C021 1.365(5) . ?
C01X C01Y 1.577(5) . ?
C021 C022 1.383(5) . ?
C023 C026 1.396(5) . ?
C024 C027 1.359(5) . ?
C025 C028 1.357(5) . ?
C027 C028 1.402(5) . ?
